data_4118515
loop_
_publ_author_name
'Yi-Hong Chen'
'Li-Yen Lin'
'Chih-Wei Lu'
'Francis Lin'
'Zheng-Yu Huang'
'Hao-Wu Lin'
'Po-Han Wang'
'Yi-Hung Liu'
'Ken-Tsung Wong'
'Jianguo Wen'
'Dean J. Miller'
'Seth B. Darling'

_publ_section_title
;
 Vacuum-Deposited Small-Molecule Organic Solar Cells with High Power
 Conversion Efficiencies by Judicious Molecular Design and Device
 Optimization
;
_journal_name_full 'Journal of the American Chemical Society'
_journal_page_first 13616
_journal_page_last 13623
_journal_paper_doi 10.1021/ja301872s
_journal_volume 134
_journal_year 2012
_chemical_formula_sum 'C30 H21 N5 S'
_chemical_formula_weight 483.580
_space_group_IT_number 14
_symmetry_Int_Tables_number 14
_symmetry_space_group_name_Hall '-P 2ybc'
_symmetry_space_group_name_H-M 'P 1 21/c 1'
_audit_creation_date 11-11-22
_audit_creation_method 'Created with Diamond (www.crystalimpact.com)'
_audit_update_record 11-11-22
_cell_angle_alpha 90.000
_cell_angle_beta 93.997(4)
_cell_angle_gamma 90.000
_cell_formula_units_Z 4
_cell_length_a 8.9955(4)
_cell_length_b 13.0986(6)
_cell_length_c 20.8888(9)
_cell_volume 2455.31(19)
_refine_ls_R_factor_all 0.067
_cod_data_source_file ja301872s_si_002.cif
_cod_data_source_block ic15034
_cod_original_cell_volume 2455.3(2)
_cod_original_sg_symbol_Hall -P_2ybc
_cod_database_code 4118515

loop_
_symmetry_equiv_pos_as_xyz
'x, y, z'
'-x, y+1/2, -z+1/2'
'-x, -y, -z'
'x, -y-1/2, z-1/2'

loop_
_atom_site_aniso_label
_atom_site_aniso_U_11
_atom_site_aniso_U_22
_atom_site_aniso_U_33
_atom_site_aniso_U_12
_atom_site_aniso_U_13
_atom_site_aniso_U_23
S1 0.1168(6) 0.0916(6) 0.0511(4) 0.0457(5) -0.0241(4) -0.0241(3)
N1 0.0839(13) 0.0658(13) 0.0485(11) 0.0234(11) -0.0117(10) -0.0125(10)
N2 0.0790(13) 0.0776(15) 0.0456(11) 0.0192(11) -0.0128(9) -0.0073(10)
N3 0.0691(11) 0.0498(10) 0.0376(9) 0.0052(9) -0.0070(8) 0.0018(8)
N4 0.323(7) 0.167(4) 0.079(2) 0.162(5) -0.015(3) -0.016(2)
N5 0.0807(14) 0.0736(15) 0.0670(14) 0.0105(12) -0.0131(11) 0.0140(12)
C1 0.0515(11) 0.0474(11) 0.0441(11) 0.0018(9) -0.0011(8) 0.0003(9)
C2 0.0526(11) 0.0574(13) 0.0405(11) 0.0017(10) -0.0018(8) 0.0028(9)
C3 0.0503(10) 0.0482(12) 0.0491(12) 0.0002(9) -0.0008(9) 0.0057(9)
C4 0.0622(12) 0.0429(11) 0.0540(13) 0.0053(10) -0.0009(10) -0.0006(9)
C5 0.0613(12) 0.0483(12) 0.0428(11) 0.0024(10) -0.0045(9) -0.0008(9)
C6 0.0475(10) 0.0437(10) 0.0403(10) -0.0026(8) 0.0005(8) 0.0038(8)
C7 0.0532(10) 0.0412(10) 0.0381(10) -0.0032(9) -0.0017(8) 0.0020(8)
C8 0.0644(12) 0.0469(11) 0.0433(11) 0.0052(10) 0.0005(9) -0.0023(9)
C9 0.0696(13) 0.0564(13) 0.0326(10) 0.0046(10) 0.0009(9) -0.0009(9)
C10 0.0567(11) 0.0445(11) 0.0387(10) -0.0039(9) -0.0051(8) 0.0030(8)
C11 0.0527(11) 0.0518(12) 0.0406(11) 0.0053(9) 0.0007(8) 0.0020(9)
C12 0.0541(11) 0.0562(12) 0.0335(10) 0.0006(9) 0.0007(8) 0.0030(9)
C13 0.0546(11) 0.0558(13) 0.0497(12) 0.0005(10) -0.0017(9) 0.0053(10)
C14 0.0717(14) 0.0550(13) 0.0551(14) 0.0080(11) -0.0047(11) 0.0094(11)
C15 0.168(4) 0.093(2) 0.0640(19) 0.069(3) -0.008(2) 0.0076(18)
C16 0.0637(13) 0.0542(13) 0.0615(15) 0.0067(11) -0.0022(11) 0.0080(11)
C17 0.0531(11) 0.0512(12) 0.0377(10) 0.0002(9) -0.0005(8) 0.0068(9)
C18 0.0521(11) 0.0539(13) 0.0520(12) 0.0031(10) -0.0064(9) 0.0023(10)
C19 0.0638(13) 0.0533(13) 0.0550(13) -0.0014(11) -0.001(1) -0.0021(10)
C20 0.0632(13) 0.0597(14) 0.0545(13) 0.0092(11) 0.0078(10) 0.0103(11)
C21 0.0523(12) 0.0766(17) 0.0578(14) 0.0107(11) -0.0058(10) 0.0122(12)
C22 0.0587(12) 0.0663(15) 0.0479(12) -0.0038(11) -0.0101(10) 0.0037(11)
C23 0.095(2) 0.075(2) 0.094(2) 0.0280(17) 0.0058(17) 0.0021(17)
C24 0.0589(11) 0.0478(11) 0.0387(11) 0.0018(9) -0.0075(9) 0.0026(9)
C25 0.0686(13) 0.0534(13) 0.0496(12) -0.0107(11) -0.0044(10) 0.0031(10)
C26 0.0755(15) 0.0633(14) 0.0448(12) -0.0057(12) 0.0046(10) 0.0113(11)
C27 0.0733(14) 0.0558(13) 0.0407(11) 0.0131(11) -0.0071(10) 0.0019(10)
C28 0.0883(17) 0.0515(13) 0.0526(14) -0.0080(12) -0.0100(12) -0.0042(10)
C29 0.0827(16) 0.0548(14) 0.0440(12) -0.0128(12) -0.0004(11) 0.0034(10)
C30 0.116(2) 0.081(2) 0.0436(14) 0.0132(18) -0.0037(14) -0.0041(13)

loop_
_atom_site_label
_atom_site_type_symbol
_atom_site_fract_x
_atom_site_fract_y
_atom_site_fract_z
_atom_site_occupancy
_atom_site_symmetry_multiplicity
_atom_site_Wyckoff_symbol
_atom_site_calc_flag
_atom_site_thermal_displace_type
_atom_site_U_iso_or_equiv
S1 S 0.2968(1) 0.6042(1) 0.1322(0) 1.000 4 e d Uani 0.0879(3)
N1 N 0.2343(3) 0.6025(2) 0.0584(1) 1.000 4 e d Uani 0.0668(6)
N2 N 0.3883(3) 0.4981(2) 0.1370(1) 1.000 4 e d Uani 0.0682(6)
N3 N -0.1063(2) 0.7113(2) -0.2157(1) 1.000 4 e d Uani 0.0527(4)
N4 N 0.6843(7) 0.1364(4) 0.0060(2) 1.000 4 e d Uani 0.191(3)
N5 N 0.7468(3) 0.1585(2) 0.2128(1) 1.000 4 e d Uani 0.0746(6)
C1 C 0.2823(2) 0.5155(2) 0.0331(1) 1.000 4 e d Uani 0.0479(5)
C2 C 0.3729(2) 0.4566(2) 0.0786(1) 1.000 4 e d Uani 0.0504(5)
C3 C 0.4401(2) 0.3629(2) 0.0609(1) 1.000 4 e d Uani 0.0494(5)
C4 C 0.4128(3) 0.3342(2) -0.0024(1) 1.000 4 e d Uani 0.0533(5)
H4A H 0.4563 0.2745 -0.0164 1.000 4 e calc Uiso 0.06400
C5 C 0.3217(2) 0.3913(2) -0.0467(1) 1.000 4 e d Uani 0.0512(5)
H5A H 0.3070 0.3667 -0.0884 1.000 4 e calc Uiso 0.06100
C6 C 0.2532(2) 0.4815(2) -0.0320(1) 1.000 4 e d Uani 0.0440(4)
C7 C 0.1569(2) 0.5387(2) -0.0792(1) 1.000 4 e d Uani 0.0444(4)
C8 C 0.1722(3) 0.5289(2) -0.1451(1) 1.000 4 e d Uani 0.0517(5)
H8A H 0.2428 0.4838 -0.1591 1.000 4 e calc Uiso 0.06200
C9 C 0.0860(3) 0.5840(2) -0.1898(1) 1.000 4 e d Uani 0.0530(5)
H9A H 0.0997 0.5755 -0.2332 1.000 4 e calc Uiso 0.06400
C10 C -0.0223(2) 0.6528(2) -0.1709(1) 1.000 4 e d Uani 0.0470(5)
C11 C -0.0423(2) 0.6600(2) -0.1053(1) 1.000 4 e d Uani 0.0485(5)
H11A H -0.1162 0.7025 -0.0914 1.000 4 e calc Uiso 0.05800
C12 C 0.0455(2) 0.6050(2) -0.0610(1) 1.000 4 e d Uani 0.0480(5)
H12A H 0.0303 0.6122 -0.0177 1.000 4 e calc Uiso 0.05800
C13 C 0.5276(2) 0.3091(2) 0.1106(1) 1.000 4 e d Uani 0.0536(5)
H13A H 0.5204 0.3354 0.1516 1.000 4 e calc Uiso 0.06400
C14 C 0.6174(3) 0.2278(2) 0.1080(1) 1.000 4 e d Uani 0.0610(6)
C15 C 0.6531(5) 0.1772(3) 0.0508(2) 1.000 4 e d Uani 0.1088(14)
C16 C 0.6912(3) 0.1890(2) 0.1662(1) 1.000 4 e d Uani 0.0601(6)
C17 C -0.1762(2) 0.8051(2) -0.2004(1) 1.000 4 e d Uani 0.0475(5)
C18 C -0.1086(2) 0.8759(2) -0.1588(1) 1.000 4 e d Uani 0.0531(5)
H18A H -0.0163 0.8612 -0.1380 1.000 4 e calc Uiso 0.06400
C19 C -0.1763(3) 0.9682(2) -0.1477(1) 1.000 4 e d Uani 0.0576(6)
H19A H -0.1294 1.0139 -0.1189 1.000 4 e calc Uiso 0.06900
C20 C -0.3123(3) 0.9943(2) -0.1785(1) 1.000 4 e d Uani 0.0589(6)
C21 C -0.3787(3) 0.9235(2) -0.2201(1) 1.000 4 e d Uani 0.0627(6)
H21A H -0.4699 0.9391 -0.2416 1.000 4 e calc Uiso 0.07500
C22 C -0.3139(3) 0.8299(2) -0.2308(1) 1.000 4 e d Uani 0.0583(6)
H22A H -0.3626 0.7832 -0.2585 1.000 4 e calc Uiso 0.07000
C23 C -0.3795(4) 1.0984(3) -0.1685(2) 1.000 4 e d Uani 0.0882(9)
H23A H -0.4728 1.1037 -0.1936 1.000 4 e calc Uiso 0.13200
H23B H -0.3127 1.1502 -0.1818 1.000 4 e calc Uiso 0.13200
H23C H -0.3957 1.1074 -0.1240 1.000 4 e calc Uiso 0.13200
C24 C -0.1103(2) 0.6858(2) -0.2827(1) 1.000 4 e d Uani 0.0490(5)
C25 C -0.0429(3) 0.7488(2) -0.3246(1) 1.000 4 e d Uani 0.0576(6)
H25A H 0.0082 0.8066 -0.3093 1.000 4 e calc Uiso 0.06900
C26 C -0.0509(3) 0.7264(2) -0.3893(1) 1.000 4 e d Uani 0.0612(6)
H26A H -0.0038 0.7691 -0.4172 1.000 4 e calc Uiso 0.07300
C27 C -0.1276(3) 0.6420(2) -0.4135(1) 1.000 4 e d Uani 0.0571(6)
C28 C -0.1942(3) 0.5796(2) -0.3709(1) 1.000 4 e d Uani 0.0648(6)
H28A H -0.2461 0.5222 -0.3862 1.000 4 e calc Uiso 0.07800
C29 C -0.1854(3) 0.6005(2) -0.3055(1) 1.000 4 e d Uani 0.0607(6)
H29A H -0.2302 0.5570 -0.2774 1.000 4 e calc Uiso 0.07300
C30 C -0.1358(4) 0.6191(3) -0.4845(1) 1.000 4 e d Uani 0.0806(9)
H30B H -0.1927 0.5580 -0.4928 1.000 4 e calc Uiso 0.12100
H30C H -0.0370 0.6098 -0.4981 1.000 4 e calc Uiso 0.12100
H30D H -0.1830 0.6750 -0.5076 1.000 4 e calc Uiso 0.12100

loop_
_atom_type_symbol
_atom_type_radius_bond
S 1.200
N 1.200
C 1.200
H 1.200
